data_2001652
loop_
_publ_author_name
'Iwasaki, H.'
'Sugawara, Y.'
'Adachi, T.'
'Morimoto, S.'
'Watanabe, Y.'

_publ_section_title
;
 Structure of 6-<i>O</i>-methylerythromycin A (clarithromycin)
;
_journal_issue 6
_journal_name_full 'Acta Crystallographica Section C'
_journal_page_first 1227
_journal_page_last 1230
_journal_paper_doi 10.1107/S0108270193000186
_journal_volume 49
_journal_year 1993
_chemical_formula_moiety 'C38 H69 N O13,C H4 O'
_chemical_formula_sum 'C39 H73 N O14'
_chemical_formula_weight 780.01
_symmetry_cell_setting orthorhombic
_symmetry_space_group_name_Hall 'P 2ac 2ab'
_symmetry_space_group_name_H-M 'P 21 21 21'
_atom_type_scat_source 'IntTabIV Tables 2.2A and 2.2C'
_cell_angle_alpha 90
_cell_angle_beta 90
_cell_angle_gamma 90
_cell_formula_units_Z 4
_cell_length_a 19.979(2)
_cell_length_b 24.115(3)
_cell_length_c 8.9980(14)
_cell_measurement_reflns_used 24
_cell_measurement_temperature 296
_cell_measurement_theta_max 17.3
_cell_measurement_theta_min 15.2
_cell_volume 4335.2(10)
_diffrn_measurement_device 'Rigaku AFC-4'
_diffrn_measurement_method \w
_diffrn_radiation_type MoK\a
_diffrn_radiation_wavelength 0.71073
_diffrn_reflns_av_R_equivalents 0
_diffrn_reflns_limit_h_max 25
_diffrn_reflns_limit_h_min 0
_diffrn_reflns_limit_k_max 31
_diffrn_reflns_limit_k_min 0
_diffrn_reflns_limit_l_max 11
_diffrn_reflns_limit_l_min 0
_diffrn_reflns_number 5577
_diffrn_reflns_theta_max 27.5
_diffrn_standards_decay_% <1
_diffrn_standards_interval_count 100
_diffrn_standards_number 3
_exptl_absorpt_coefficient_mu 0.084
_exptl_absorpt_correction_type none
_exptl_crystal_colour Colourless
_exptl_crystal_density_diffrn 1.195
_exptl_crystal_density_meas 1.189
_exptl_crystal_density_method 'flotation in carbon tetrachloride/n-hexane'
_exptl_crystal_description Rod
_exptl_crystal_size_max 0.65
_exptl_crystal_size_mid 0.5
_exptl_crystal_size_min 0.5
_refine_diff_density_max 0.21
_refine_diff_density_min -0.27
_refine_ls_goodness_of_fit_obs 0.7823
_refine_ls_hydrogen_treatment refall
_refine_ls_number_parameters 780
_refine_ls_number_reflns 4006
_refine_ls_R_factor_obs 0.045
_refine_ls_shift/esd_max 0.35
_refine_ls_structure_factor_coef F
_refine_ls_weighting_scheme
; w = 0.5 for |F~o~| < 7.0; 1.0 for 7.0 <= |F~o~| < 25.0; (25.0/|F~o~|)^2^
  for 25.0 <= |F~o~|
;
_refine_ls_wR_factor_obs 0.053
_reflns_number_observed 4006
_reflns_number_total 5577
_reflns_observed_criterion >3\s(F~o~)
_cod_data_source_file oh1013.cif
_cod_data_source_block oh1013_structure_1_of_1
_cod_original_cell_volume 4335.0(10)
_cod_database_code 2001652

loop_
_atom_site_label
_atom_site_fract_x
_atom_site_fract_y
_atom_site_fract_z
C(1) .0301(2) .23810(10) .4330(4)
C(2) .0062(2) .29730(10) .4602(4)
C(3) .0107(2) .33130(10) .3132(3)
C(4) .0799(2) .36060(10) .3040(4)
C(5) .1002(2) .37530(10) .1428(4)
C(6) .1362(2) .32700(10) .0553(4)
C(7) .2081(2) .31970(10) .1119(5)
C(8) .2512(2) .2761(2) .0304(5)
C(9) .2319(2) .21690(10) .0700(4)
C(10) .2446(2) .19700(10) .2282(4)
C(11) .1772(2) .18270(10) .2998(4)
C(12) .1786(2) .16970(10) .4677(4)
C(13) .1061(2) .16760(10) .5250(4)
C(14) .0966(2) .14500(10) .6809(4)
C(15) .0231(3) .1399(2) .7206(5)
C(16) -.0650(2) .2933(2) .5218(6)
C(17) .0790(2) .41200(10) .4041(4)
C(18) .1348(2) .3405(2) -.1099(4)
C(19) .3259(2) .2863(2) .0644(8)
C(20) .2946(2) .1483(2) .2211(5)
C(21) .2203(2) .21110(10) .5550(4)
C(22) .0508(3) .2565(2) -.0039(6)
O(1) .00540(10) .20720(10) .3440(3)
O(3) -.04110(10) .37220(10) .3088(3)
O(5) .14860(10) .41970(10) .1427(3)
O(6) .10320(10) .27510(10) .0903(3)
O(9) .2099(2) .18560(10) -.0226(3)
O(11) .14590(10) .13670(10) .2292(3)
O(12) .20880(10) .11660(10) .4939(3)
O(13) .08000(10) .22470(10) .5250(3)
C(1') .1279(2) .47140(10) .0931(4)
C(2') .1802(2) .51420(10) .1396(4)
C(3') .1594(2) .57050(10) .0765(4)
C(4') .1534(2) .56620(10) -.0907(4)
C(5') .1037(2) .52130(10) -.1305(4)
C(6') .0991(2) .5111(2) -.2967(4)
C(7') .1705(2) .66830(10) .1310(6)
C(8') .2680(2) .6162(2) .0640(5)
N(3') .2026(2) .61420(10) .1368(3)
O(2') .1848(2) .51600(10) .2958(3)
O(5') .12360(10) .46950(10) -.0639(3)
C(1") -.0941(2) .36270(10) .2072(4)
C(2") -.1570(2) .39180(10) .2600(4)
C(3") -.1549(2) .45530(10) .2442(4)
C(4") -.1317(2) .46910(10) .0875(4)
C(5") -.0687(2) .43770(10) .0414(4)
C(6") -.0528(2) .4452(2) -.1219(5)
C(7") -.2236(2) .4806(2) .2762(6)
C(8") -.1105(3) .4728(2) .4917(5)
O(3") -.10430(10) .48010(10) .3360(3)
O(4") -.11970(10) .52740(10) .0700(3)
O(5") -.07650(10) .37850(10) .0619(3)
C(23)(SOL) -.0151(3) .0798(2) .1337(6)
O(23)(SOL) .0040(2) .08480(10) .2814(4)
H(2) .039(2) .3150(10) .539(4)
H(3) .0040(10) .3050(10) .232(3)
H(4) .1130(10) .3350(10) .344(3)
H(5) .0620(10) .3860(10) .082(3)
H(7A) .212(2) .3110(10) .230(4)
H(7B) .229(2) .3550(10) .110(3)
H(8) .240(2) .280(2) -.073(4)
H(10) .2610(10) .2290(10) .284(3)
H(11) .1500(10) .2120(10) .288(3)
H(13) .0800(10) .1460(10) .456(3)
H(14A) .116(2) .1070(10) .681(4)
H(14B) .116(2) .170(2) .752(4)
H(15A) -.002(2) .123(2) .642(4)
H(15B) .005(2) .176(2) .756(6)
H(15C) .015(2) .123(2) .806(4)
H(16A) -.068(2) .265(2) .597(5)
H(16B) -.095(2) .278(2) .441(4)
H(16C) -.085(2) .328(2) .555(4)
H(17A) .070(2) .4030(10) .503(4)
H(17B) .122(2) .4330(10) .408(4)
H(17C) .043(2) .439(2) .367(5)
H(18A) .149(2) .310(2) -.161(4)
H(18B) .091(2) .3510(10) -.134(4)
H(18C) .158(2) .375(2) -.132(5)
H(19A) .335(2) .318(2) .017(5)
H(19B) .352(2) .254(2) .010(5)
H(19C) .338(2) .284(2) .185(5)
H(20A) .273(2) .1170(10) .161(4)
H(20B) .304(2) .1390(10) .316(4)
H(20C) .339(2) .163(2) .191(5)
H(21A) .219(2) .2040(10) .661(4)
H(21B) .209(2) .249(2) .534(4)
H(21C) .267(2) .2070(10) .524(4)
H(22A) .031(2) .224(2) .055(5)
H(22B) .063(2) .249(2) -.098(5)
H(22C) .014(2) .286(2) -.009(6)
H(O11) .157(2) .140(2) .136(4)
H(O12) .181(2) .0940(10) .461(4)
H(1') .0830(10) .4820(10) .135(3)
H(2') .229(2) .500(2) .096(5)
H(3') .1160(10) .5780(10) .115(3)
H(4'A) .140(2) .6010(10) -.138(4)
H(4'B) .201(2) .5600(10) -.139(4)
H(5') .0560(10) .5310(10) -.094(3)
H(6'A) .143(2) .498(2) -.343(5)
H(6'B) .067(2) .483(2) -.314(4)
H(6'C) .080(2) .547(2) -.347(4)
H(7'A) .129(2) .6670(10) .175(4)
H(7'B) .198(2) .7000(10) .179(4)
H(7'C) .165(2) .681(2) .014(5)
H(8'A) .298(2) .6420(10) .116(4)
H(8'B) .290(2) .581(2) .072(4)
H(8'C) .263(2) .627(2) -.045(4)
H(O2') .198(2) .548(2) .322(5)
H(1") -.103(2) .3210(10) .197(4)
H(2") -.197(2) .3780(10) .200(4)
H(2"B) -.169(2) .3840(10) .365(4)
H(4") -.1690(10) .4600(10) .014(3)
H(5") -.0300(10) .4500(10) .100(4)
H(6"A) -.048(2) .4820(10) -.137(4)
H(6"B) -.085(2) .428(2) -.178(5)
H(6"C) -.016(2) .421(2) -.153(5)
H(7"A) -.253(2) .467(2) .200(5)
H(7"B) -.238(2) .470(2) .393(4)
H(7"C) -.221(2) .519(2) .280(5)
H(8"A) -.063(2) .489(2) .535(6)
H((8"B) -.119(2) .437(2) .515(6)
H(8"C) -.139(2) .498(2) .547(6)
H(O4") -.090(2) .534(2) .143(5)
H(23A) -.043(2) .1250(10) .108(4)
H(23B) .016(2) .088(2) .069(5)
H(23C) -.056(3) .043(2) .116(7)
H(O23) .008(3) .127(2) .304(6)

loop_
_geom_angle_atom_site_label_1
_geom_angle_atom_site_label_2
_geom_angle_atom_site_label_3
_geom_angle
_geom_angle_publ_flag
C(2) C(1) O(1) 124.0(3) yes
C(2) C(1) O(13) 111.1(3) yes
O(1) C(1) O(13) 124.8(3) yes
C(1) C(2) C(3) 109.8(3) yes
C(1) C(2) C(16) 106.8(3) yes
C(3) C(2) C(16) 113.2(3) yes
C(2) C(3) C(4) 109.6(3) yes
C(2) C(3) O(3) 110.1(3) yes
C(4) C(3) O(3) 109.2(2) yes
C(3) C(4) C(5) 112.8(3) yes
C(3) C(4) C(17) 109.1(3) yes
C(14) C(13) O(13) 107.0(3) yes
C(13) C(14) C(15) 111.6(4) yes
C(3) O(3) C(1") 116.6(2) yes
C(5) O(5) C(1') 117.9(3) yes
C(6) O(6) C(22) 118.7(3) yes
C(1) O(13) C(13) 119.3(3) yes
O(5) C(1') C(2') 108.4(3) yes
O(5) C(1') O(5') 108.0(3) yes
C(2') C(1') O(5') 109.8(3) yes
C(1') C(2') C(3') 108.2(3) yes
C(1') C(2') O(2') 109.9(3) yes
C(5) C(4) C(17) 111.6(3) yes
C(4) C(5) C(6) 114.7(3) yes
C(4) C(5) O(5) 110.3(3) yes
C(6) C(5) O(5) 104.0(3) yes
C(5) C(6) C(7) 110.3(3) yes
C(5) C(6) C(18) 108.7(3) yes
C(5) C(6) O(6) 108.7(3) yes
C(7) C(6) C(18) 111.4(3) yes
C(7) C(6) O(6) 104.8(3) yes
C(18) C(6) O(6) 112.9(3) yes
C(6) C(7) C(8) 116.3(3) yes
C(7) C(8) C(9) 112.8(3) yes
C(7) C(8) C(19) 109.7(4) yes
C(9) C(8) C(19) 110.4(4) yes
C(8) C(9) C(10) 118.2(3) yes
C(8) C(9) O(9) 121.2(4) yes
C(10) C(9) O(9) 120.6(3) yes
C(9) C(10) C(11) 108.6(3) yes
C(9) C(10) C(20) 107.9(3) yes
C(11) C(10) C(20) 114.5(3) yes
C(10) C(11) C(12) 116.2(3) yes
C(10) C(11) O(11) 112.0(3) yes
C(12) C(11) O(11) 106.7(3) yes
C(11) C(12) C(13) 108.5(3) yes
C(11) C(12) C(21) 112.5(3) yes
C(11) C(12) O(12) 110.5(3) yes
C(13) C(12) C(21) 111.3(3) yes
C(13) C(12) O(12) 108.1(3) yes
C(21) C(12) O(12) 105.8(3) yes
C(12) C(13) C(14) 116.0(3) yes
C(12) C(13) O(13) 107.6(3) yes
C(3') C(2') O(2') 111.1(3) yes
C(2') C(3') C(4') 109.3(3) yes
C(2') C(3') N(3') 110.0(3) yes
C(4') C(3') N(3') 117.6(3) yes
C(3') C(4') C(5') 109.7(3) yes
C(4') C(5') C(6') 112.9(3) yes
C(4') C(5') O(5') 109.9(3) yes
C(6') C(5') O(5') 106.6(3) yes
C(3') N(3') C(7') 111.8(3) yes
C(3') N(3') C(8') 112.6(3) yes
C(7') N(3') C(8') 110.5(3) yes
C(1') O(5') C(5') 113.7(3) yes
O(3) C(1") C(2") 109.9(3) yes
O(3) C(1") O(5") 111.7(3) yes
C(2") C(1") O(5") 111.9(3) yes
C(1") C(2") C(3") 114.2(3) yes
C(2") C(3") C(4") 108.2(3) yes
C(2") C(3") C(7") 110.9(4) yes
C(2") C(3") O(3") 112.3(3) yes
C(4") C(3") C(7") 111.1(4) yes
C(4") C(3") O(3") 103.2(3) yes
C(7") C(3") O(3") 110.9(3) yes
C(3") C(4") C(5") 113.2(3) yes
C(3") C(4") O(4") 111.6(3) yes
C(5") C(4") O(4") 108.6(3) yes
C(4") C(5") C(6") 112.1(3) yes
C(4") C(5") O(5") 111.5(3) yes
C(6") C(5") O(5") 105.3(3) yes
C(3") O(3") C(8") 117.1(3) yes
C(1") O(5") C(5") 114.4(3) yes

loop_
_geom_bond_atom_site_label_1
_geom_bond_atom_site_label_2
_geom_bond_distance
_geom_bond_publ_flag
C(1) C(2) 1.526(5) yes
C(1) O(1) 1.200(4) yes
C(1) O(13) 1.335(4) yes
C(2) C(3) 1.558(5) yes
C(2) C(16) 1.529(6) yes
C(3) C(4) 1.554(4) yes
C(3) O(3) 1.430(4) yes
C(4) C(5) 1.548(5) yes
C(4) C(17) 1.533(5) yes
C(5) C(6) 1.579(5) yes
C(5) O(5) 1.444(4) yes
C(6) C(7) 1.534(5) yes
C(6) C(18) 1.523(6) yes
C(6) O(6) 1.448(4) yes
C(7) C(8) 1.545(6) yes
C(8) C(9) 1.521(6) yes
C(8) C(19) 1.543(8) yes
C(9) C(10) 1.523(5) yes
C(9) O(9) 1.207(5) yes
C(10) C(11) 1.531(5) yes
C(10) C(20) 1.544(6) yes
C(11) C(12) 1.543(5) yes
C(11) O(11) 1.423(4) yes
C(12) C(13) 1.539(5) yes
C(12) C(21) 1.519(5) yes
C(12) O(12) 1.435(4) yes
C(13) C(14) 1.516(5) yes
C(13) O(13) 1.474(4) yes
C(14) C(15) 1.518(7) yes
C(22) O(6) 1.419(6) yes
O(3) C(1") 1.417(4) yes
O(5) C(1') 1.387(4) yes
C(1') C(2') 1.525(5) yes
C(1') O(5') 1.415(4) yes
C(2') C(3') 1.530(5) yes
C(2') O(2') 1.409(5) yes
C(3') C(4') 1.513(5) yes
C(3') N(3') 1.467(5) yes
C(4') C(5') 1.512(5) yes
C(5') C(6') 1.519(6) yes
C(5') O(5') 1.443(4) yes
C(7') N(3') 1.454(6) yes
C(8') N(3') 1.461(6) yes
C(1") C(2") 1.517(5) yes
C(1") O(5") 1.406(4) yes
C(2") C(3") 1.538(6) yes
C(3") C(4") 1.520(6) yes
C(3") C(7") 1.529(7) yes
C(3") O(3") 1.436(5) yes
C(4") C(5") 1.527(5) yes
C(4") O(4") 1.435(5) yes
C(5") C(6") 1.515(5) yes
C(5") O(5") 1.447(4) yes
C(8") O(3") 1.417(6) yes
C(23) O(23) 1.388(7) yes
